data_4332390
loop_
_publ_author_name
'Croizat, Pierre'
'Auvray, Nicolas'
'Braunstein, Pierre'
'Welter, Richard'

_publ_section_title
;
 Comparative Bonding Behavior of Functional Cyclopentadienyl Ligands and
 Boron-Containing Analogues in Heterometallic Complexes and
 Clusters&#x2020;
;
_journal_issue 15
_journal_name_full 'Inorganic Chemistry'
_journal_page_first 5852
_journal_page_last 5866
_journal_paper_doi 10.1021/ic060318d
_journal_volume 45
_journal_year 2006
_chemical_formula_moiety 'C40 H48 Mo2 O6 P2 Pd2'
_chemical_formula_sum 'C40 H48 Mo2 O6 P2 Pd2'
_chemical_formula_weight 1091.40
_chemical_name_systematic
; 
 ? 
;
_space_group_IT_number 14
_symmetry_cell_setting monoclinic
_symmetry_space_group_name_Hall '-P 2ybc'
_symmetry_space_group_name_H-M 'P 1 21/c 1'
_atom_sites_solution_hydrogens geom
_atom_sites_solution_primary direct
_atom_sites_solution_secondary difmap
_audit_creation_method SHELXL-97
_cell_angle_alpha 90.00
_cell_angle_beta 105.73(5)
_cell_angle_gamma 90.00
_cell_formula_units_Z 2
_cell_length_a 10.9789(10)
_cell_length_b 14.453(2)
_cell_length_c 13.274(2)
_cell_measurement_reflns_used 4952
_cell_measurement_temperature 173(2)
_cell_measurement_theta_max 30.034
_cell_measurement_theta_min 1.018
_cell_volume 2027.4(7)
_computing_cell_refinement 'Denzo (Nonius B.V., 1998)'
_computing_data_collection 'Collect (Nonius B.V., 1998)'
_computing_data_reduction 'Denzo (Nonius B.V., 1998)'
_computing_molecular_graphics 'PLATON 98 (Spek, 1998)'
_computing_publication_material 'SHELXL-97 (Sheldrick, 1997)'
_computing_structure_refinement 'SHELXL-97 (Sheldrick, 1997)'
_computing_structure_solution 'SHELXS-97 (Sheldrick, 1997)'
_diffrn_ambient_temperature 173(2)
_diffrn_measured_fraction_theta_full 0.995
_diffrn_measured_fraction_theta_max 0.995
_diffrn_measurement_device_type KappaCCD
_diffrn_measurement_method '\p scans'
_diffrn_radiation_monochromator graphite
_diffrn_radiation_source 'fine-focus sealed tube'
_diffrn_radiation_type MoK\a
_diffrn_radiation_wavelength 0.71073
_diffrn_reflns_av_R_equivalents 0.0000
_diffrn_reflns_av_sigmaI/netI 0.1890
_diffrn_reflns_limit_h_max 15
_diffrn_reflns_limit_h_min 0
_diffrn_reflns_limit_k_max 20
_diffrn_reflns_limit_k_min 0
_diffrn_reflns_limit_l_max 17
_diffrn_reflns_limit_l_min -18
_diffrn_reflns_number 5865
_diffrn_reflns_theta_full 29.95
_diffrn_reflns_theta_max 29.95
_diffrn_reflns_theta_min 2.39
_exptl_absorpt_coefficient_mu 1.600
_exptl_absorpt_correction_type none
_exptl_crystal_colour violet
_exptl_crystal_density_diffrn 1.788
_exptl_crystal_density_method 'not measured'
_exptl_crystal_description prism
_exptl_crystal_F_000 1084
_exptl_crystal_size_max 0.10
_exptl_crystal_size_mid 0.09
_exptl_crystal_size_min 0.08
_refine_diff_density_max 1.125
_refine_diff_density_min -1.559
_refine_diff_density_rms 0.219
_refine_ls_extinction_method none
_refine_ls_goodness_of_fit_ref 1.100
_refine_ls_hydrogen_treatment constr
_refine_ls_matrix_type full
_refine_ls_number_parameters 235
_refine_ls_number_reflns 5865
_refine_ls_number_restraints 0
_refine_ls_restrained_S_all 1.100
_refine_ls_R_factor_all 0.1875
_refine_ls_R_factor_gt 0.0866
_refine_ls_shift/su_max 0.001
_refine_ls_shift/su_mean 0.000
_refine_ls_structure_factor_coef Fsqd
_refine_ls_weighting_details 'calc w=1/[\s^2^(Fo^2^)+(0.0000P)^2^+2.4397P] where P=(Fo^2^+2Fc^2^)/3'
_refine_ls_weighting_scheme calc
_refine_ls_wR_factor_gt 0.0860
_refine_ls_wR_factor_ref 0.1087
_reflns_number_gt 3259
_reflns_number_total 5865
_reflns_threshold_expression >2sigma(I)
_cod_data_source_file ic060318dsup2.cif
_cod_data_source_block 872
_cod_original_sg_symbol_H-M 'P 21/c'
_cod_database_code 4332390

loop_
_symmetry_equiv_pos_as_xyz
'x, y, z'
'-x, y+1/2, -z+1/2'
'-x, -y, -z'
'x, -y-1/2, z-1/2'

loop_
_atom_site_label
_atom_site_type_symbol
_atom_site_fract_x
_atom_site_fract_y
_atom_site_fract_z
_atom_site_U_iso_or_equiv
_atom_site_adp_type
_atom_site_occupancy
_atom_site_symmetry_multiplicity
_atom_site_calc_flag
Pd Pd 0.06919(4) 0.42697(3) 0.00485(4) 0.02090(14) Uani 1 1 d
Mo Mo 0.13106(5) 0.54365(4) 0.18100(4) 0.02260(15) Uani 1 1 d
P P 0.20197(15) 0.29873(12) 0.02606(14) 0.0256(4) Uani 1 1 d
O1 O 0.0152(4) 0.3498(3) 0.2013(3) 0.0308(11) Uani 1 1 d
O2 O 0.1253(4) 0.3896(3) -0.2091(4) 0.0455(13) Uani 1 1 d
O3 O 0.2117(4) 0.5979(3) -0.0217(4) 0.0369(12) Uani 1 1 d
C1 C 0.0574(5) 0.4205(4) 0.1807(5) 0.0232(14) Uani 1 1 d
C2 C 0.0381(6) 0.4125(4) -0.1782(5) 0.0305(16) Uani 1 1 d
C3 C 0.1612(6) 0.5693(4) 0.0395(5) 0.0290(16) Uani 1 1 d
C4 C 0.1971(6) 0.6424(5) 0.3257(5) 0.0335(17) Uani 1 1 d
H4 H 0.1421 0.6881 0.3402 0.040 Uiso 1 1 calc
C5 C 0.2057(6) 0.5506(5) 0.3609(5) 0.0366(18) Uani 1 1 d
H5 H 0.1583 0.5238 0.4036 0.044 Uiso 1 1 calc
C6 C 0.2972(6) 0.5049(5) 0.3218(6) 0.0381(18) Uani 1 1 d
H6 H 0.3220 0.4420 0.3334 0.046 Uiso 1 1 calc
C7 C 0.3442(5) 0.5681(5) 0.2636(5) 0.0295(16) Uani 1 1 d
H7 H 0.4068 0.5553 0.2282 0.035 Uiso 1 1 calc
C8 C 0.2838(6) 0.6560(4) 0.2649(5) 0.0299(16) Uani 1 1 d
C9 C 0.3095(5) 0.7446(4) 0.2189(5) 0.0277(16) Uani 1 1 d
C10 C 0.3700(6) 0.7486(5) 0.1387(6) 0.0353(18) Uani 1 1 d
H10 H 0.3937 0.6926 0.1115 0.042 Uiso 1 1 calc
C11 C 0.3959(6) 0.8317(5) 0.0987(6) 0.0384(19) Uani 1 1 d
H11 H 0.4370 0.8328 0.0443 0.046 Uiso 1 1 calc
C12 C 0.3626(6) 0.9122(5) 0.1368(6) 0.0413(19) Uani 1 1 d
H12 H 0.3820 0.9694 0.1096 0.050 Uiso 1 1 calc
C13 C 0.3015(7) 0.9118(5) 0.2141(6) 0.045(2) Uani 1 1 d
H13 H 0.2762 0.9685 0.2385 0.055 Uiso 1 1 calc
C14 C 0.2763(6) 0.8284(5) 0.2570(6) 0.0382(18) Uani 1 1 d
H14 H 0.2366 0.8284 0.3123 0.046 Uiso 1 1 calc
C15 C 0.2665(6) 0.2580(4) 0.1597(5) 0.0314(17) Uani 1 1 d
H15A H 0.3208 0.3074 0.2001 0.038 Uiso 1 1 calc
H15B H 0.1954 0.2484 0.1912 0.038 Uiso 1 1 calc
C16 C 0.3434(6) 0.1693(5) 0.1723(6) 0.0424(19) Uani 1 1 d
H16A H 0.2908 0.1193 0.1335 0.064 Uiso 1 1 calc
H16B H 0.3721 0.1529 0.2467 0.064 Uiso 1 1 calc
H16C H 0.4170 0.1785 0.1450 0.064 Uiso 1 1 calc
C17 C 0.3418(6) 0.3139(5) -0.0205(6) 0.042(2) Uani 1 1 d
H17A H 0.3930 0.2566 -0.0066 0.050 Uiso 1 1 calc
H17B H 0.3150 0.3235 -0.0972 0.050 Uiso 1 1 calc
C18 C 0.4233(7) 0.3942(6) 0.0298(8) 0.083(3) Uani 1 1 d
H18A H 0.4060 0.4476 -0.0175 0.124 Uiso 1 1 calc
H18B H 0.5127 0.3770 0.0441 0.124 Uiso 1 1 calc
H18C H 0.4042 0.4103 0.0956 0.124 Uiso 1 1 calc
C19 C 0.1282(6) 0.1966(4) -0.0450(6) 0.0388(18) Uani 1 1 d
H19A H 0.1004 0.2112 -0.1206 0.047 Uiso 1 1 calc
H19B H 0.1920 0.1466 -0.0350 0.047 Uiso 1 1 calc
C20 C 0.0156(7) 0.1620(5) -0.0105(7) 0.057(2) Uani 1 1 d
H20A H 0.0449 0.1205 0.0496 0.085 Uiso 1 1 calc
H20B H -0.0420 0.1284 -0.0682 0.085 Uiso 1 1 calc
H20C H -0.0290 0.2147 0.0095 0.085 Uiso 1 1 calc

loop_
_atom_site_aniso_label
_atom_site_aniso_U_11
_atom_site_aniso_U_22
_atom_site_aniso_U_33
_atom_site_aniso_U_23
_atom_site_aniso_U_13
_atom_site_aniso_U_12
Pd 0.0228(3) 0.0187(3) 0.0211(3) 0.0003(2) 0.0058(2) 0.0041(2)
Mo 0.0245(3) 0.0224(3) 0.0199(3) -0.0004(3) 0.0044(3) 0.0012(3)
P 0.0288(10) 0.0230(10) 0.0251(11) -0.0005(8) 0.0074(8) 0.0062(8)
O1 0.040(3) 0.023(3) 0.032(3) 0.006(2) 0.013(2) 0.002(2)
O2 0.046(3) 0.056(4) 0.038(3) 0.004(3) 0.017(3) 0.021(3)
O3 0.035(3) 0.048(3) 0.027(3) 0.002(2) 0.008(2) -0.011(2)
C1 0.024(3) 0.019(4) 0.024(4) 0.000(3) 0.002(3) 0.003(3)
C2 0.038(4) 0.025(4) 0.026(4) 0.002(3) 0.006(3) 0.004(3)
C3 0.026(4) 0.030(4) 0.029(4) -0.002(3) 0.005(3) -0.003(3)
C4 0.043(4) 0.035(5) 0.023(4) -0.003(3) 0.009(4) -0.001(3)
C5 0.041(4) 0.042(5) 0.024(4) -0.002(4) 0.005(3) -0.006(4)
C6 0.043(4) 0.030(4) 0.033(5) 0.003(4) -0.004(4) -0.001(4)
C7 0.020(3) 0.031(4) 0.031(4) -0.008(3) -0.004(3) -0.002(3)
C8 0.027(4) 0.027(4) 0.034(5) -0.003(3) 0.005(3) -0.004(3)
C9 0.022(3) 0.026(4) 0.032(4) -0.010(3) 0.002(3) -0.008(3)
C10 0.030(4) 0.023(4) 0.055(5) -0.009(4) 0.016(4) -0.001(3)
C11 0.036(4) 0.037(5) 0.044(5) -0.005(4) 0.016(4) -0.002(4)
C12 0.035(4) 0.033(5) 0.054(6) 0.000(4) 0.010(4) -0.006(3)
C13 0.064(5) 0.022(4) 0.055(6) -0.014(4) 0.024(5) 0.000(4)
C14 0.042(4) 0.036(5) 0.039(5) -0.011(4) 0.016(4) -0.002(4)
C15 0.038(4) 0.030(4) 0.029(4) 0.005(3) 0.014(3) 0.007(3)
C16 0.046(4) 0.041(5) 0.036(5) 0.008(4) 0.006(4) 0.019(4)
C17 0.044(4) 0.051(5) 0.038(5) 0.005(4) 0.022(4) 0.013(4)
C18 0.046(5) 0.063(6) 0.153(11) -0.021(7) 0.052(6) -0.022(5)
C19 0.051(5) 0.023(4) 0.036(5) -0.006(3) 0.001(4) 0.007(4)
C20 0.060(5) 0.037(5) 0.066(7) -0.006(4) 0.002(5) -0.011(4)

loop_
_atom_type_symbol
_atom_type_description
_atom_type_scat_dispersion_real
_atom_type_scat_dispersion_imag
_atom_type_scat_source
Pd Pd -0.9988 1.0072 'International Tables Vol C Tables 4.2.6.8 and 6.1.1.4'
Mo Mo -1.6832 0.6857 'International Tables Vol C Tables 4.2.6.8 and 6.1.1.4'
P P 0.1023 0.0942 'International Tables Vol C Tables 4.2.6.8 and 6.1.1.4'
O O 0.0106 0.0060 'International Tables Vol C Tables 4.2.6.8 and 6.1.1.4'
C C 0.0033 0.0016 'International Tables Vol C Tables 4.2.6.8 and 6.1.1.4'
H H 0.0000 0.0000 'International Tables Vol C Tables 4.2.6.8 and 6.1.1.4'

loop_
_geom_angle_atom_site_label_1
_geom_angle_atom_site_label_2
_geom_angle_atom_site_label_3
_geom_angle
_geom_angle_site_symmetry_1
_geom_angle_site_symmetry_3
C3 Pd P 117.68(16) . .
C3 Pd C2 102.6(2) . .
P Pd C2 88.01(16) . .
C3 Pd C1 88.7(2) . .
P Pd C1 92.80(15) . .
C2 Pd C1 166.8(2) . .
C3 Pd C3 113.72(16) . 3_565
P Pd C3 128.47(16) . 3_565
C2 Pd C3 84.4(2) . 3_565
C1 Pd C3 84.8(2) . 3_565
C3 Pd Pd 59.74(15) . 3_565
P Pd Pd 175.76(6) . 3_565
C2 Pd Pd 95.83(16) . 3_565
C1 Pd Pd 83.87(15) . 3_565
C3 Pd Pd 53.98(15) 3_565 3_565
C3 Pd Mo 45.44(17) . .
P Pd Mo 112.00(6) . .
C2 Pd Mo 147.19(15) . .
C1 Pd Mo 43.25(15) . .
C3 Pd Mo 100.85(16) 3_565 .
Pd Pd Mo 63.75(4) 3_565 .
C3 Pd Mo 103.60(17) . 3_565
P Pd Mo 122.21(5) . 3_565
C2 Pd Mo 42.63(16) . 3_565
C1 Pd Mo 128.36(14) . 3_565
C3 Pd Mo 44.17(16) 3_565 3_565
Pd Pd Mo 62.03(3) 3_565 3_565
Mo Pd Mo 125.78(3) . 3_565
C2 Mo C1 84.5(2) 3_565 .
C2 Mo C3 108.4(3) 3_565 .
C1 Mo C3 109.6(2) . .
C2 Mo C6 129.5(3) 3_565 .
C1 Mo C6 91.0(2) . .
C3 Mo C6 120.3(3) . .
C2 Mo C5 94.3(3) 3_565 .
C1 Mo C5 94.2(2) . .
C3 Mo C5 148.1(2) . .
C6 Mo C5 35.8(2) . .
C2 Mo C7 142.1(3) 3_565 .
C1 Mo C7 120.1(2) . .
C3 Mo C7 90.7(2) . .
C6 Mo C7 34.8(2) . .
C5 Mo C7 58.4(2) . .
C2 Mo C4 84.2(2) 3_565 .
C1 Mo C4 126.3(2) . .
C3 Mo C4 123.8(2) . .
C6 Mo C4 58.7(2) . .
C5 Mo C4 35.0(2) . .
C7 Mo C4 58.2(2) . .
C2 Mo C8 109.4(2) 3_565 .
C1 Mo C8 149.3(2) . .
C3 Mo C8 92.2(2) . .
C6 Mo C8 58.9(2) . .
C5 Mo C8 58.6(2) . .
C7 Mo C8 35.5(2) . .
C4 Mo C8 34.9(2) . .
C2 Mo Pd 99.5(2) 3_565 .
C1 Mo Pd 56.33(18) . .
C3 Mo Pd 53.32(18) . .
C6 Mo Pd 119.29(18) . .
C5 Mo Pd 145.55(18) . .
C7 Mo Pd 117.92(16) . .
C4 Mo Pd 175.83(15) . .
C8 Mo Pd 141.08(15) . .
C2 Mo Pd 55.3(2) 3_565 3_565
C1 Mo Pd 84.97(18) . 3_565
C3 Mo Pd 56.88(17) . 3_565
C6 Mo Pd 173.51(17) . 3_565
C5 Mo Pd 149.50(17) . 3_565
C7 Mo Pd 145.56(17) . 3_565
C4 Mo Pd 127.72(17) . 3_565
C8 Mo Pd 125.57(16) . 3_565
Pd Mo Pd 54.22(3) . 3_565
C17 P C19 102.7(3) . .
C17 P C15 103.2(3) . .
C19 P C15 104.1(3) . .
C17 P Pd 115.0(2) . .
C19 P Pd 114.0(2) . .
C15 P Pd 116.2(2) . .
O1 C1 Mo 166.6(5) . .
O1 C1 Pd 113.0(4) . .
Mo C1 Pd 80.4(2) . .
O2 C2 Mo 159.5(6) . 3_565
O2 C2 Pd 118.2(5) . .
Mo C2 Pd 82.1(2) 3_565 .
O3 C3 Mo 158.4(5) . .
O3 C3 Pd 116.4(5) . .
Mo C3 Pd 81.2(2) . .
O3 C3 Pd 118.6(5) . 3_565
Mo C3 Pd 78.9(2) . 3_565
Pd C3 Pd 66.28(16) . 3_565
C5 C4 C8 109.1(6) . .
C5 C4 Mo 71.0(4) . .
C8 C4 Mo 74.0(4) . .
C5 C4 H4 125.5 . .
C8 C4 H4 125.5 . .
Mo C4 H4 121.1 . .
C4 C5 C6 108.1(6) . .
C4 C5 Mo 73.9(4) . .
C6 C5 Mo 71.8(4) . .
C4 C5 H5 126.0 . .
C6 C5 H5 126.0 . .
Mo C5 H5 120.1 . .
C7 C6 C5 107.8(6) . .
C7 C6 Mo 73.7(4) . .
C5 C6 Mo 72.5(4) . .
C7 C6 H6 126.1 . .
C5 C6 H6 126.1 . .
Mo C6 H6 119.6 . .
C6 C7 C8 109.5(5) . .
C6 C7 Mo 71.5(4) . .
C8 C7 Mo 74.4(3) . .
C6 C7 H7 125.2 . .
C8 C7 H7 125.2 . .
Mo C7 H7 120.5 . .
C4 C8 C7 105.5(6) . .
C4 C8 C9 126.0(6) . .
C7 C8 C9 128.4(6) . .
C4 C8 Mo 71.1(4) . .
C7 C8 Mo 70.1(3) . .
C9 C8 Mo 125.9(5) . .
C14 C9 C10 117.6(6) . .
C14 C9 C8 120.2(6) . .
C10 C9 C8 122.2(6) . .
C11 C10 C9 121.3(6) . .
C11 C10 H10 119.3 . .
C9 C10 H10 119.3 . .
C12 C11 C10 120.0(6) . .
C12 C11 H11 120.0 . .
C10 C11 H11 120.0 . .
C11 C12 C13 120.8(7) . .
C11 C12 H12 119.6 . .
C13 C12 H12 119.6 . .
C12 C13 C14 120.1(6) . .
C12 C13 H13 120.0 . .
C14 C13 H13 120.0 . .
C13 C14 C9 120.1(6) . .
C13 C14 H14 119.9 . .
C9 C14 H14 119.9 . .
C16 C15 P 116.0(5) . .
C16 C15 H15A 108.3 . .
P C15 H15A 108.3 . .
C16 C15 H15B 108.3 . .
P C15 H15B 108.3 . .
H15A C15 H15B 107.4 . .
C15 C16 H16A 109.5 . .
C15 C16 H16B 109.5 . .
H16A C16 H16B 109.5 . .
C15 C16 H16C 109.5 . .
H16A C16 H16C 109.5 . .
H16B C16 H16C 109.5 . .
C18 C17 P 113.4(5) . .
C18 C17 H17A 108.9 . .
P C17 H17A 108.9 . .
C18 C17 H17B 108.9 . .
P C17 H17B 108.9 . .
H17A C17 H17B 107.7 . .
C17 C18 H18A 109.5 . .
C17 C18 H18B 109.5 . .
H18A C18 H18B 109.5 . .
C17 C18 H18C 109.5 . .
H18A C18 H18C 109.5 . .
H18B C18 H18C 109.5 . .
C20 C19 P 113.4(5) . .
C20 C19 H19A 108.9 . .
P C19 H19A 108.9 . .
C20 C19 H19B 108.9 . .
P C19 H19B 108.9 . .
H19A C19 H19B 107.7 . .
C19 C20 H20A 109.5 . .
C19 C20 H20B 109.5 . .
H20A C20 H20B 109.5 . .
C19 C20 H20C 109.5 . .
H20A C20 H20C 109.5 . .
H20B C20 H20C 109.5 . .

loop_
_geom_bond_atom_site_label_1
_geom_bond_atom_site_label_2
_geom_bond_distance
_geom_bond_site_symmetry_2
Pd C3 2.283(6) .
Pd P 2.3275(17) .
Pd C2 2.370(7) .
Pd C1 2.374(6) .
Pd C3 2.438(6) 3_565
Pd Pd 2.5836(9) 3_565
Pd Mo 2.8128(9) .
Pd Mo 2.8564(8) 3_565
Mo C2 1.953(6) 3_565
Mo C1 1.955(6) .
Mo C3 2.028(7) .
Mo C6 2.299(7) .
Mo C5 2.307(7) .
Mo C7 2.327(6) .
Mo C4 2.344(6) .
Mo C8 2.383(6) .
Mo Pd 2.8564(8) 3_565
P C17 1.817(6) .
P C19 1.820(7) .
P C15 1.820(7) .
O1 C1 1.184(6) .
O2 C2 1.186(7) .
O3 C3 1.175(7) .
C2 Mo 1.953(6) 3_565
C3 Pd 2.438(6) 3_565
C4 C5 1.401(9) .
C4 C8 1.418(8) .
C4 H4 0.9500 .
C5 C6 1.414(9) .
C5 H5 0.9500 .
C6 C7 1.383(9) .
C6 H6 0.9500 .
C7 C8 1.436(8) .
C7 H7 0.9500 .
C8 C9 1.479(8) .
C9 C14 1.398(8) .
C9 C10 1.400(9) .
C10 C11 1.374(9) .
C10 H10 0.9500 .
C11 C12 1.358(9) .
C11 H11 0.9500 .
C12 C13 1.370(9) .
C12 H12 0.9500 .
C13 C14 1.393(9) .
C13 H13 0.9500 .
C14 H14 0.9500 .
C15 C16 1.519(8) .
C15 H15A 0.9900 .
C15 H15B 0.9900 .
C16 H16A 0.9800 .
C16 H16B 0.9800 .
C16 H16C 0.9800 .
C17 C18 1.506(10) .
C17 H17A 0.9900 .
C17 H17B 0.9900 .
C18 H18A 0.9800 .
C18 H18B 0.9800 .
C18 H18C 0.9800 .
C19 C20 1.515(9) .
C19 H19A 0.9900 .
C19 H19B 0.9900 .
C20 H20A 0.9800 .
C20 H20B 0.9800 .
C20 H20C 0.9800 .
